data_4337718
loop_
_publ_author_name
'Kornev, Alexander N.'
'Sushev, Vyacheslav V.'
'Panova, Yulia S.'
'Lukoyanova, Olga V.'
'Ketkov, Sergey Yu'
'Baranov, Evgenii V.'
'Fukin, Georgy K.'
'Lopatin, Mikhail A.'
'Budnikova, Yulia G.'
'Abakumov, Gleb A.'

_publ_section_title
;
 N,N'-fused bisphosphole: heteroaromatic molecule with two-coordinate and
 formally divalent phosphorus. Synthesis, electronic structure, and
 chemical properties.
;
_journal_issue 6
_journal_name_full 'Inorganic chemistry'
_journal_page_first 3243
_journal_page_last 3252
_journal_paper_doi 10.1021/ic500274h
_journal_volume 53
_journal_year 2014
_chemical_formula_sum 'C24 H32 Cl6 Ge2 N4 P4'
_chemical_formula_weight 858.30
_chemical_name_systematic
; 
 ? 
;
_space_group_IT_number 14
_symmetry_cell_setting monoclinic
_symmetry_space_group_name_Hall '-P 2ybc'
_symmetry_space_group_name_H-M 'P 1 21/c 1'
_atom_sites_solution_hydrogens geom
_atom_sites_solution_primary direct
_atom_sites_solution_secondary difmap
_audit_creation_method SHELXL-97
_cell_angle_alpha 90.00
_cell_angle_beta 100.0330(10)
_cell_angle_gamma 90.00
_cell_formula_units_Z 4
_cell_length_a 12.9608(6)
_cell_length_b 11.1170(5)
_cell_length_c 23.3096(12)
_cell_measurement_reflns_used 900
_cell_measurement_temperature 100(2)
_cell_measurement_theta_max 30
_cell_measurement_theta_min 2
_cell_volume 3307.2(3)
_computing_cell_refinement 'Bruker SMART'
_computing_data_collection 'Bruker SMART'
_computing_data_reduction 'Bruker SHELXTL'
_computing_molecular_graphics 'Bruker SHELXTL'
_computing_publication_material 'Bruker SHELXTL'
_computing_structure_refinement 'SHELXL-97 (Sheldrick, 1997)'
_computing_structure_solution 'SHELXS-97 (Sheldrick, 1990)'
_diffrn_ambient_temperature 100(2)
_diffrn_measured_fraction_theta_full 0.997
_diffrn_measured_fraction_theta_max 0.997
_diffrn_measurement_device_type 'CCD area detector'
_diffrn_measurement_method 'omega scans'
_diffrn_radiation_monochromator graphite
_diffrn_radiation_source 'fine-focus sealed tube'
_diffrn_radiation_type MoK\a
_diffrn_radiation_wavelength 0.71073
_diffrn_reflns_av_R_equivalents 0.0299
_diffrn_reflns_av_sigmaI/netI 0.0341
_diffrn_reflns_limit_h_max 15
_diffrn_reflns_limit_h_min -15
_diffrn_reflns_limit_k_max 9
_diffrn_reflns_limit_k_min -13
_diffrn_reflns_limit_l_max 25
_diffrn_reflns_limit_l_min -28
_diffrn_reflns_number 19675
_diffrn_reflns_theta_full 26.00
_diffrn_reflns_theta_max 26.00
_diffrn_reflns_theta_min 1.77
_exptl_absorpt_coefficient_mu 2.521
_exptl_absorpt_correction_T_max 0.8433
_exptl_absorpt_correction_T_min 0.5714
_exptl_absorpt_correction_type multi-scan
_exptl_absorpt_process_details 'SADABS (Sheldrick, 1998a)'
_exptl_crystal_colour red
_exptl_crystal_density_diffrn 1.724
_exptl_crystal_density_method 'not measured'
_exptl_crystal_description plate
_exptl_crystal_F_000 1720
_exptl_crystal_size_max 0.25
_exptl_crystal_size_mid 0.18
_exptl_crystal_size_min 0.07
_refine_diff_density_max 0.664
_refine_diff_density_min -0.312
_refine_diff_density_rms 0.086
_refine_ls_extinction_method none
_refine_ls_goodness_of_fit_ref 1.035
_refine_ls_hydrogen_treatment constr
_refine_ls_matrix_type full
_refine_ls_number_parameters 361
_refine_ls_number_reflns 6476
_refine_ls_number_restraints 0
_refine_ls_restrained_S_all 1.035
_refine_ls_R_factor_all 0.0450
_refine_ls_R_factor_gt 0.0308
_refine_ls_shift/su_max 0.001
_refine_ls_shift/su_mean 0.000
_refine_ls_structure_factor_coef Fsqd
_refine_ls_weighting_details 'calc w=1/[\s^2^(Fo^2^)+(0.0407P)^2^+0.0000P] where P=(Fo^2^+2Fc^2^)/3'
_refine_ls_weighting_scheme calc
_refine_ls_wR_factor_gt 0.0694
_refine_ls_wR_factor_ref 0.0738
_reflns_number_gt 5241
_reflns_number_total 6476
_reflns_threshold_expression >2sigma(I)
_cod_data_source_file ic500274h_si_002.cif
_cod_data_source_block genpclm
_cod_depositor_comments
;
The following automatic conversions were performed:

'_symmetry_cell_setting' value 'Monoclinic' changed to 'monoclinic'
according to
/usr/data/users/saulius/crontab/automatic-downloads/current/ACS/lib/dictionaries/cif_core.dic
dictionary named 'cif_core.dic' version 2.4.2 from 2011-04-26.

Automatic conversion script
Id: cif_fix_values 2281 2013-09-26 08:29:07Z andrius 
;
_cod_original_sg_symbol_H-M P2(1)/c
_cod_database_code 4337718

loop_
_symmetry_equiv_pos_as_xyz
'x, y, z'
'-x, y+1/2, -z+1/2'
'-x, -y, -z'
'x, -y-1/2, z-1/2'

loop_
_atom_site_label
_atom_site_type_symbol
_atom_site_fract_x
_atom_site_fract_y
_atom_site_fract_z
_atom_site_U_iso_or_equiv
_atom_site_adp_type
_atom_site_occupancy
_atom_site_symmetry_multiplicity
_atom_site_calc_flag
_atom_site_refinement_flags
Ge1 Ge -0.67608(2) 0.96014(2) 0.348807(13) 0.02075(8) Uani 1 1 d .
Ge2 Ge -0.75966(2) 0.22890(3) 0.417318(14) 0.02432(9) Uani 1 1 d .
Cl1 Cl -0.66684(6) 1.06191(6) 0.26421(3) 0.03074(17) Uani 1 1 d .
Cl2 Cl -0.83012(5) 0.86609(6) 0.31264(4) 0.03206(18) Uani 1 1 d .
Cl3 Cl -0.56658(5) 0.80395(6) 0.33200(3) 0.03052(17) Uani 1 1 d .
Cl4 Cl -0.65983(5) 0.29847(7) 0.50103(4) 0.03556(19) Uani 1 1 d .
Cl5 Cl -0.89920(5) 0.35758(6) 0.42072(3) 0.02896(17) Uani 1 1 d .
Cl6 Cl -0.83088(5) 0.06803(6) 0.45710(3) 0.02536(15) Uani 1 1 d .
P1 P -0.12484(5) 0.30798(6) 0.36070(3) 0.01788(15) Uani 1 1 d .
P2 P -0.40834(5) 0.14221(6) 0.28829(3) 0.02145(16) Uani 1 1 d .
P3 P -0.10106(5) 0.18961(6) 0.44936(3) 0.01750(15) Uani 1 1 d .
P4 P -0.37787(5) -0.00933(6) 0.40481(3) 0.02165(16) Uani 1 1 d .
N1 N -0.25809(16) 0.27918(18) 0.33835(10) 0.0173(5) Uani 1 1 d .
N2 N -0.27948(16) 0.17743(18) 0.30474(10) 0.0171(5) Uani 1 1 d .
N3 N -0.19024(15) 0.07627(18) 0.42453(10) 0.0168(5) Uani 1 1 d .
N4 N -0.28957(16) 0.09752(18) 0.43338(10) 0.0175(5) Uani 1 1 d .
C1 C -0.0990(2) 0.1885(2) 0.31323(12) 0.0188(6) Uani 1 1 d .
C2 C -0.18746(19) 0.1317(2) 0.28875(12) 0.0177(5) Uani 1 1 d .
C3 C -0.1980(2) 0.0378(2) 0.24196(13) 0.0226(6) Uani 1 1 d .
H3A H -0.2353 0.0721 0.2049 0.027 Uiso 1 1 calc R
H3B H -0.2397 -0.0306 0.2527 0.027 Uiso 1 1 calc R
C4 C -0.0896(2) -0.0070(2) 0.23373(13) 0.0247(6) Uani 1 1 d .
H4A H -0.0642 -0.0675 0.2641 0.030 Uiso 1 1 calc R
H4B H -0.0956 -0.0468 0.1953 0.030 Uiso 1 1 calc R
C5 C -0.0100(2) 0.0956(2) 0.23743(13) 0.0244(6) Uani 1 1 d .
H5A H -0.0345 0.1550 0.2064 0.029 Uiso 1 1 calc R
H5B H 0.0580 0.0632 0.2307 0.029 Uiso 1 1 calc R
C6 C 0.0056(2) 0.1587(2) 0.29669(13) 0.0220(6) Uani 1 1 d .
H6A H 0.0457 0.1057 0.3267 0.026 Uiso 1 1 calc R
H6B H 0.0463 0.2336 0.2949 0.026 Uiso 1 1 calc R
C7 C -0.4369(2) 0.2726(2) 0.32445(13) 0.0209(6) Uani 1 1 d .
C8 C -0.34750(19) 0.3340(2) 0.34785(12) 0.0176(5) Uani 1 1 d .
C9 C -0.34301(19) 0.4541(2) 0.37710(12) 0.0198(6) Uani 1 1 d .
H9A H -0.2897 0.5052 0.3633 0.024 Uiso 1 1 calc R
H9B H -0.3227 0.4439 0.4198 0.024 Uiso 1 1 calc R
C10 C -0.45013(19) 0.5148(2) 0.36312(13) 0.0232(6) Uani 1 1 d .
H10A H -0.4609 0.5459 0.3227 0.028 Uiso 1 1 calc R
H10B H -0.4519 0.5840 0.3896 0.028 Uiso 1 1 calc R
C11 C -0.5389(2) 0.4283(2) 0.36950(13) 0.0238(6) Uani 1 1 d .
H11A H -0.6064 0.4723 0.3626 0.029 Uiso 1 1 calc R
H11B H -0.5280 0.3963 0.4097 0.029 Uiso 1 1 calc R
C12 C -0.5440(2) 0.3238(3) 0.32636(14) 0.0259(6) Uani 1 1 d .
H12A H -0.5894 0.2596 0.3378 0.031 Uiso 1 1 calc R
H12B H -0.5758 0.3522 0.2870 0.031 Uiso 1 1 calc R
C13 C -0.20204(19) 0.2577(2) 0.48146(12) 0.0177(5) Uani 1 1 d .
C14 C -0.29337(19) 0.1986(2) 0.46919(12) 0.0166(5) Uani 1 1 d .
C15 C -0.3900(2) 0.2229(2) 0.49410(13) 0.0211(6) Uani 1 1 d .
H15A H -0.4013 0.1567 0.5207 0.025 Uiso 1 1 calc R
H15B H -0.4515 0.2262 0.4623 0.025 Uiso 1 1 calc R
C16 C -0.3798(2) 0.3428(2) 0.52760(13) 0.0236(6) Uani 1 1 d .
H16A H -0.3980 0.4097 0.4997 0.028 Uiso 1 1 calc R
H16B H -0.4303 0.3437 0.5549 0.028 Uiso 1 1 calc R
C17 C -0.2693(2) 0.3625(3) 0.56173(13) 0.0248(6) Uani 1 1 d .
H17A H -0.2671 0.4398 0.5830 0.030 Uiso 1 1 calc R
H17B H -0.2523 0.2974 0.5908 0.030 Uiso 1 1 calc R
C18 C -0.1871(2) 0.3645(2) 0.52216(12) 0.0199(6) Uani 1 1 d .
H18A H -0.1936 0.4399 0.4992 0.024 Uiso 1 1 calc R
H18B H -0.1161 0.3620 0.5461 0.024 Uiso 1 1 calc R
C19 C -0.2752(2) -0.0905(2) 0.38314(12) 0.0195(6) Uani 1 1 d .
C20 C -0.18135(19) -0.0322(2) 0.39854(12) 0.0174(5) Uani 1 1 d .
C21 C -0.07550(19) -0.0853(2) 0.39719(12) 0.0192(6) Uani 1 1 d .
H21A H -0.0271 -0.0658 0.4338 0.023 Uiso 1 1 calc R
H21B H -0.0463 -0.0511 0.3642 0.023 Uiso 1 1 calc R
C22 C -0.0863(2) -0.2216(2) 0.39035(14) 0.0255(6) Uani 1 1 d .
H22A H -0.0204 -0.2554 0.3813 0.031 Uiso 1 1 calc R
H22B H -0.0984 -0.2573 0.4275 0.031 Uiso 1 1 calc R
C23 C -0.1765(2) -0.2549(2) 0.34214(13) 0.0259(6) Uani 1 1 d .
H23A H -0.1774 -0.3432 0.3365 0.031 Uiso 1 1 calc R
H23B H -0.1654 -0.2170 0.3053 0.031 Uiso 1 1 calc R
C24 C -0.2821(2) -0.2146(2) 0.35583(14) 0.0238(6) Uani 1 1 d .
H24A H -0.3345 -0.2137 0.3195 0.029 Uiso 1 1 calc R
H24B H -0.3059 -0.2730 0.3829 0.029 Uiso 1 1 calc R

loop_
_atom_site_aniso_label
_atom_site_aniso_U_11
_atom_site_aniso_U_22
_atom_site_aniso_U_33
_atom_site_aniso_U_23
_atom_site_aniso_U_13
_atom_site_aniso_U_12
Ge1 0.02108(15) 0.02042(16) 0.02058(18) -0.00240(11) 0.00317(12) 0.00112(11)
Ge2 0.02415(16) 0.02776(17) 0.02238(19) 0.00085(12) 0.00780(13) -0.00204(12)
Cl1 0.0378(4) 0.0275(4) 0.0275(4) 0.0040(3) 0.0074(3) -0.0007(3)
Cl2 0.0239(3) 0.0274(4) 0.0432(5) -0.0008(3) 0.0013(3) -0.0027(3)
Cl3 0.0289(4) 0.0260(4) 0.0357(5) -0.0028(3) 0.0028(3) 0.0088(3)
Cl4 0.0248(4) 0.0467(5) 0.0325(5) 0.0023(3) -0.0026(3) -0.0113(3)
Cl5 0.0226(3) 0.0215(4) 0.0406(5) 0.0011(3) -0.0006(3) -0.0025(3)
Cl6 0.0249(3) 0.0245(4) 0.0268(4) 0.0032(3) 0.0049(3) -0.0004(3)
P1 0.0167(3) 0.0150(3) 0.0221(4) -0.0001(3) 0.0038(3) -0.0008(2)
P2 0.0175(3) 0.0215(4) 0.0246(4) -0.0060(3) 0.0015(3) 0.0005(3)
P3 0.0170(3) 0.0154(3) 0.0198(4) -0.0009(3) 0.0022(3) -0.0004(2)
P4 0.0176(3) 0.0191(4) 0.0289(5) -0.0060(3) 0.0062(3) -0.0025(3)
N1 0.0198(11) 0.0149(11) 0.0171(13) -0.0009(8) 0.0030(9) 0.0022(8)
N2 0.0203(11) 0.0157(11) 0.0146(13) -0.0011(8) 0.0010(9) -0.0007(8)
N3 0.0154(10) 0.0151(11) 0.0210(13) 0.0002(9) 0.0060(9) 0.0002(8)
N4 0.0170(10) 0.0158(11) 0.0199(13) 0.0003(9) 0.0036(9) 0.0011(8)
C1 0.0229(13) 0.0173(13) 0.0170(15) 0.0035(10) 0.0056(11) -0.0009(10)
C2 0.0194(13) 0.0188(13) 0.0156(15) 0.0020(10) 0.0049(11) 0.0041(10)
C3 0.0262(14) 0.0198(14) 0.0220(17) -0.0019(11) 0.0047(12) 0.0003(11)
C4 0.0284(14) 0.0247(15) 0.0224(17) -0.0048(11) 0.0084(12) 0.0033(11)
C5 0.0281(14) 0.0214(15) 0.0262(18) 0.0038(11) 0.0119(13) 0.0030(11)
C6 0.0190(13) 0.0205(14) 0.0275(17) 0.0024(11) 0.0071(12) 0.0013(10)
C7 0.0230(13) 0.0175(14) 0.0224(16) 0.0015(10) 0.0040(12) 0.0005(10)
C8 0.0199(13) 0.0159(13) 0.0170(15) 0.0044(10) 0.0030(11) 0.0042(10)
C9 0.0212(13) 0.0172(14) 0.0203(16) 0.0015(10) 0.0023(11) 0.0014(10)
C10 0.0235(14) 0.0216(14) 0.0241(17) -0.0024(11) 0.0032(12) 0.0050(11)
C11 0.0223(13) 0.0237(15) 0.0253(17) -0.0047(11) 0.0031(12) 0.0048(11)
C12 0.0198(13) 0.0279(15) 0.0289(18) -0.0063(12) 0.0016(12) 0.0023(11)
C13 0.0207(13) 0.0164(13) 0.0155(15) 0.0000(10) 0.0017(11) 0.0028(10)
C14 0.0209(13) 0.0158(13) 0.0125(14) 0.0001(10) 0.0015(11) 0.0038(10)
C15 0.0222(13) 0.0202(14) 0.0221(16) -0.0013(11) 0.0068(12) -0.0010(10)
C16 0.0243(14) 0.0256(15) 0.0229(17) -0.0055(11) 0.0097(12) -0.0005(11)
C17 0.0281(15) 0.0258(15) 0.0209(17) -0.0050(11) 0.0055(12) 0.0002(11)
C18 0.0220(13) 0.0177(13) 0.0192(16) -0.0020(10) 0.0017(11) 0.0002(10)
C19 0.0222(13) 0.0173(13) 0.0191(16) -0.0022(10) 0.0035(11) 0.0007(10)
C20 0.0223(13) 0.0131(13) 0.0176(15) 0.0007(10) 0.0057(11) 0.0011(10)
C21 0.0177(12) 0.0172(13) 0.0228(16) -0.0003(11) 0.0035(11) 0.0008(10)
C22 0.0221(14) 0.0169(14) 0.0374(19) -0.0026(12) 0.0044(13) 0.0054(10)
C23 0.0257(14) 0.0221(15) 0.0316(18) -0.0028(12) 0.0097(13) -0.0015(11)
C24 0.0220(13) 0.0191(14) 0.0309(18) -0.0054(11) 0.0062(12) -0.0036(10)

loop_
_atom_type_symbol
_atom_type_description
_atom_type_scat_dispersion_real
_atom_type_scat_dispersion_imag
_atom_type_scat_source
C C 0.0033 0.0016 'International Tables Vol C Tables 4.2.6.8 and 6.1.1.4'
H H 0.0000 0.0000 'International Tables Vol C Tables 4.2.6.8 and 6.1.1.4'
N N 0.0061 0.0033 'International Tables Vol C Tables 4.2.6.8 and 6.1.1.4'
P P 0.1023 0.0942 'International Tables Vol C Tables 4.2.6.8 and 6.1.1.4'
Cl Cl 0.1484 0.1585 'International Tables Vol C Tables 4.2.6.8 and 6.1.1.4'
Ge Ge 0.1547 1.8001 'International Tables Vol C Tables 4.2.6.8 and 6.1.1.4'

loop_
_geom_angle_atom_site_label_1
_geom_angle_atom_site_label_2
_geom_angle_atom_site_label_3
_geom_angle
Cl2 Ge1 Cl1 94.69(3)
Cl2 Ge1 Cl3 96.68(3)
Cl1 Ge1 Cl3 95.67(3)
Cl4 Ge2 Cl6 97.32(3)
Cl4 Ge2 Cl5 95.24(3)
Cl6 Ge2 Cl5 95.54(3)
N1 P1 C1 87.80(11)
N1 P1 P3 97.31(8)
C1 P1 P3 96.56(9)
N2 P2 C7 88.98(11)
N3 P3 C13 87.35(11)
N3 P3 P1 97.54(8)
C13 P3 P1 97.67(9)
N4 P4 C19 88.85(11)
C8 N1 N2 111.6(2)
C8 N1 P1 134.10(18)
N2 N1 P1 114.30(16)
N1 N2 C2 110.6(2)
N1 N2 P2 114.32(16)
C2 N2 P2 134.89(18)
N4 N3 C20 112.1(2)
N4 N3 P3 114.55(16)
C20 N3 P3 133.31(17)
N3 N4 C14 111.2(2)
N3 N4 P4 114.15(16)
C14 N4 P4 134.37(18)
C2 C1 C6 121.7(2)
C2 C1 P1 111.80(19)
C6 C1 P1 126.28(19)
C1 C2 N2 114.7(2)
C1 C2 C3 126.8(2)
N2 C2 C3 118.1(2)
C2 C3 C4 110.4(2)
C5 C4 C3 111.9(2)
C4 C5 C6 112.0(2)
C1 C6 C5 110.4(2)
C8 C7 C12 121.2(2)
C8 C7 P2 111.65(19)
C12 C7 P2 126.9(2)
N1 C8 C7 113.3(2)
N1 C8 C9 120.5(2)
C7 C8 C9 126.0(2)
C8 C9 C10 109.6(2)
C9 C10 C11 112.0(2)
C10 C11 C12 111.1(2)
C7 C12 C11 111.8(2)
C14 C13 C18 122.1(2)
C14 C13 P3 112.77(19)
C18 C13 P3 124.99(18)
C13 C14 N4 113.4(2)
C13 C14 C15 126.7(2)
N4 C14 C15 119.6(2)
C14 C15 C16 110.5(2)
C17 C16 C15 112.3(2)
C18 C17 C16 112.2(2)
C13 C18 C17 110.0(2)
C20 C19 C24 121.7(2)
C20 C19 P4 111.37(19)
C24 C19 P4 126.72(19)
N3 C20 C19 113.3(2)
N3 C20 C21 120.4(2)
C19 C20 C21 125.6(2)
C20 C21 C22 109.0(2)
C23 C22 C21 111.3(2)
C22 C23 C24 112.1(2)
C19 C24 C23 111.5(2)

loop_
_geom_bond_atom_site_label_1
_geom_bond_atom_site_label_2
_geom_bond_distance
Ge1 Cl2 2.2811(7)
Ge1 Cl1 2.2946(8)
Ge1 Cl3 2.3187(7)
Ge2 Cl4 2.2803(8)
Ge2 Cl6 2.2823(7)
Ge2 Cl5 2.3181(7)
P1 N1 1.744(2)
P1 C1 1.797(3)
P1 P3 2.4238(10)
P2 N2 1.693(2)
P2 C7 1.749(3)
P3 N3 1.739(2)
P3 C13 1.785(3)
P4 N4 1.702(2)
P4 C19 1.753(3)
N1 C8 1.361(3)
N1 N2 1.376(3)
N2 C2 1.405(3)
N3 N4 1.360(3)
N3 C20 1.363(3)
N4 C14 1.406(3)
C1 C2 1.346(4)
C1 C6 1.509(3)
C2 C3 1.499(4)
C3 C4 1.534(4)
C4 C5 1.531(4)
C5 C6 1.531(4)
C7 C8 1.373(4)
C7 C12 1.508(4)
C8 C9 1.496(4)
C9 C10 1.527(3)
C10 C11 1.527(4)
C11 C12 1.531(4)
C13 C14 1.341(4)
C13 C18 1.511(4)
C14 C15 1.494(3)
C15 C16 1.538(4)
C16 C17 1.528(4)
C17 C18 1.526(4)
C19 C20 1.371(4)
C19 C24 1.516(4)
C20 C21 1.499(3)
C21 C22 1.528(4)
C22 C23 1.519(4)
C23 C24 1.525(4)
